data_1510880
loop_
_publ_author_name
'Koester, C.'
'Krebs, B.'
'Kueper, J.'
'Hammerschmidt, A.'
'Jansen, C.'

_publ_section_title
;
 Syntheses, crystal structures, and properties of the novel thioborates K
 Ba4 (B S3)3 and K4 Ba11 (B S3)8 S
;
_journal_name_full 'Zeitschrift fuer Anorganische und Allgemeine Chemie'
_journal_page_first 669
_journal_page_last 674
_journal_paper_doi 10.1002/1521-3749(200104)627:4<669::AID-ZAAC669>3.0.CO;2-5
_journal_volume 627
_journal_year 2001
_chemical_formula_sum 'B3 Ba4 K S9'
_chemical_name_systematic 'K Ba4 (B S3)3'
_space_group_IT_number 15
_symmetry_space_group_name_Hall '-C 2yc'
_symmetry_space_group_name_H-M 'C 1 2/c 1'
_cell_angle_alpha 90
_cell_angle_beta 98.67
_cell_angle_gamma 90
_cell_formula_units_Z 4
_cell_length_a 14.311
_cell_length_b 8.808
_cell_length_c 13.655
_cell_volume 1701.562
_citation_journal_id_ASTM ZAACAB
_cod_data_source_file boron_393.cif
_cod_data_source_block B3Ba4K1S9
_cod_original_formula_sum 'B3 Ba4 K1 S9'
_cod_database_code 1510880

loop_
_symmetry_equiv_pos_as_xyz
x,y,z
-x,y,-z+1/2
-x,-y,-z
x,-y,z-1/2
x+1/2,y+1/2,z
-x+1/2,y+1/2,-z+1/2
-x+1/2,-y+1/2,-z
x+1/2,-y+1/2,z-1/2

loop_
_atom_site_label
_atom_site_type_symbol
_atom_site_fract_x
_atom_site_fract_y
_atom_site_fract_z
_atom_site_occupancy
_atom_site_U_iso_or_equiv
S4 S-2 0.16853 0.44633 0.10764 1 0.0
Ba1 Ba+2 0.11393 0.14298 -0.02486 0.51 0.0
S1 S-2 0.09503 0.0777 0.20218 1 0.0
S3 S-2 0.31598 -0.05197 0.61729 1 0.0
S5 S-2 0.39384 0.2414 0.52884 1 0.0
Ba3 Ba+2 0.28667 0.26812 0.30614 1 0.0
B2 B+3 0.3496 0.0477 0.5101 1 0.0
B1 B+3 0 -0.0191 0.25 1 0.0
S2 S-2 0 0.2286 -0.25 1 0.0
K1 K+1 0.11393 0.14298 -0.02486 0.493 0.0
Ba2 Ba+2 0.5 0.10475 0.75 1 0.0
